data_2230207
loop_
_publ_author_name
'Deng, Shao-Hua'
'Zhao, Jun'
'Mu, Yi-Qiang'
'Li, Cai'
'Liu, Hui-Min'

_publ_section_title
;
 Biphenyl-3,3'-dicarboxylic acid
;
_journal_coeditor_code ZQ2097
_journal_issue 5
_journal_name_full 'Acta Crystallographica Section E'
_journal_page_first o1221
_journal_paper_doi 10.1107/S1600536811014334
_journal_volume 67
_journal_year 2011
_chemical_formula_iupac 'C14 H10 O4'
_chemical_formula_moiety 'C14 H10 O4'
_chemical_formula_sum 'C14 H10 O4'
_chemical_formula_weight 242.22
_chemical_name_systematic
;
Biphenyl-3,3'-dicarboxylic acid
;
_space_group_IT_number 13
_symmetry_cell_setting monoclinic
_symmetry_space_group_name_Hall '-P 2yac'
_symmetry_space_group_name_H-M 'P 1 2/n 1'
_atom_sites_solution_hydrogens geom
_atom_sites_solution_primary direct
_atom_sites_solution_secondary difmap
_audit_creation_method SHELXL-97
_cell_angle_alpha 90.00
_cell_angle_beta 93.14(2)
_cell_angle_gamma 90.00
_cell_formula_units_Z 2
_cell_length_a 6.6123(9)
_cell_length_b 3.7648(8)
_cell_length_c 22.554(3)
_cell_measurement_reflns_used 1286
_cell_measurement_temperature 296(2)
_cell_measurement_theta_max 27.63
_cell_measurement_theta_min 3.17
_cell_volume 560.62(16)
_computing_cell_refinement 'SAINT (Bruker, 1997)'
_computing_data_collection 'SMART (Bruker, 1997)'
_computing_data_reduction 'SAINT (Bruker, 1997)'
_computing_molecular_graphics 'SHELXTL (Sheldrick, 2008)'
_computing_publication_material 'SHELXTL (Sheldrick, 2008)'
_computing_structure_refinement 'SHELXL97 (Sheldrick, 2008)'
_computing_structure_solution 'SHELXS97 (Sheldrick, 2008)'
_diffrn_ambient_temperature 296(2)
_diffrn_measured_fraction_theta_full 0.991
_diffrn_measured_fraction_theta_max 0.991
_diffrn_measurement_device_type 'Bruker SMART CCD'
_diffrn_measurement_method '\f and \w'
_diffrn_radiation_monochromator graphite
_diffrn_radiation_source 'fine-focus sealed tube'
_diffrn_radiation_type MoK\a
_diffrn_radiation_wavelength 0.71073
_diffrn_reflns_av_R_equivalents 0.1066
_diffrn_reflns_av_sigmaI/netI 0.0743
_diffrn_reflns_limit_h_max 8
_diffrn_reflns_limit_h_min -8
_diffrn_reflns_limit_k_max 4
_diffrn_reflns_limit_k_min -4
_diffrn_reflns_limit_l_max 28
_diffrn_reflns_limit_l_min -29
_diffrn_reflns_number 5212
_diffrn_reflns_theta_full 27.63
_diffrn_reflns_theta_max 27.63
_diffrn_reflns_theta_min 3.17
_exptl_absorpt_coefficient_mu 0.106
_exptl_absorpt_correction_T_max 0.986
_exptl_absorpt_correction_T_min 0.978
_exptl_absorpt_correction_type multi-scan
_exptl_absorpt_process_details '(SADABS; Sheldrick, 1996)'
_exptl_crystal_colour colourless
_exptl_crystal_density_diffrn 1.435
_exptl_crystal_density_method 'not measured'
_exptl_crystal_description prism
_exptl_crystal_F_000 252
_exptl_crystal_size_max 0.21
_exptl_crystal_size_mid 0.18
_exptl_crystal_size_min 0.13
_refine_diff_density_max 0.239
_refine_diff_density_min -0.245
_refine_ls_extinction_method none
_refine_ls_goodness_of_fit_ref 1.044
_refine_ls_hydrogen_treatment constr
_refine_ls_matrix_type full
_refine_ls_number_parameters 83
_refine_ls_number_reflns 1286
_refine_ls_number_restraints 0
_refine_ls_restrained_S_all 1.044
_refine_ls_R_factor_all 0.0640
_refine_ls_R_factor_gt 0.0522
_refine_ls_shift/su_max 0.000
_refine_ls_shift/su_mean 0.000
_refine_ls_structure_factor_coef Fsqd
_refine_ls_weighting_details 'w=1/[\s^2^(Fo^2^)+(0.0843P)^2^] where P=(Fo^2^+2Fc^2^)/3'
_refine_ls_weighting_scheme calc
_refine_ls_wR_factor_gt 0.1429
_refine_ls_wR_factor_ref 0.1548
_reflns_number_gt 1006
_reflns_number_total 1286
_reflns_threshold_expression I>2\s(I)
_cod_data_source_file zq2097.cif
_cod_data_source_block I
_cod_original_cell_volume 560.61(15)
_cod_original_sg_symbol_H-M 'P 2/n'
_cod_database_code 2230207
_cod_database_fobs_code 2230207

loop_
_symmetry_equiv_pos_as_xyz
'x, y, z'
'-x+1/2, y, -z+1/2'
'-x, -y, -z'
'x-1/2, -y, z-1/2'

loop_
_atom_site_type_symbol
_atom_site_label
_atom_site_fract_x
_atom_site_fract_y
_atom_site_fract_z
_atom_site_U_iso_or_equiv
_atom_site_adp_type
_atom_site_calc_flag
_atom_site_refinement_flags
_atom_site_occupancy
_atom_site_symmetry_multiplicity
_atom_site_disorder_assembly
_atom_site_disorder_group
O O1 0.73331(19) 0.2984(4) 0.48869(5) 0.0617(5) Uani d . 1 1 . .
H H1 0.6601 0.3923 0.5124 0.093 Uiso calc R 1 1 . .
C C2 0.7741(2) 0.2032(4) 0.38631(6) 0.0340(4) Uani d . 1 1 . .
O O2 0.48155(17) 0.4652(4) 0.42503(5) 0.0527(4) Uani d . 1 1 . .
C C3 0.6866(2) 0.2063(4) 0.32849(6) 0.0323(4) Uani d . 1 1 . .
H H3 0.5542 0.2860 0.3216 0.039 Uiso calc R 1 1 . .
C C4 0.79643(19) 0.0906(4) 0.28086(6) 0.0321(4) Uani d . 1 1 . .
C C1 0.6531(2) 0.3318(4) 0.43585(6) 0.0373(4) Uani d . 1 1 . .
C C5 0.9952(2) -0.0282(4) 0.29269(7) 0.0384(4) Uani d . 1 1 . .
H H5 1.0701 -0.1063 0.2615 0.046 Uiso calc R 1 1 . .
C C7 0.9722(2) 0.0838(4) 0.39736(7) 0.0402(4) Uani d . 1 1 . .
H H7 1.0301 0.0811 0.4359 0.048 Uiso calc R 1 1 . .
C C6 1.0825(2) -0.0316(4) 0.35005(8) 0.0421(4) Uani d . 1 1 . .
H H6 1.2149 -0.1110 0.3570 0.050 Uiso calc R 1 1 . .

loop_
_atom_site_aniso_label
_atom_site_aniso_U_11
_atom_site_aniso_U_22
_atom_site_aniso_U_33
_atom_site_aniso_U_12
_atom_site_aniso_U_13
_atom_site_aniso_U_23
O1 0.0573(8) 0.1005(11) 0.0274(6) 0.0284(7) 0.0010(5) -0.0027(6)
C2 0.0336(7) 0.0401(7) 0.0285(7) 0.0010(6) 0.0038(5) 0.0021(6)
O2 0.0415(7) 0.0832(9) 0.0336(6) 0.0178(6) 0.0024(5) -0.0019(5)
C3 0.0270(7) 0.0397(7) 0.0305(7) 0.0014(5) 0.0030(5) 0.0024(5)
C4 0.0297(7) 0.0374(7) 0.0295(8) -0.0018(5) 0.0033(5) 0.0013(5)
C1 0.0352(8) 0.0475(8) 0.0291(7) 0.0020(6) 0.0012(5) 0.0009(6)
C5 0.0294(7) 0.0501(9) 0.0363(8) 0.0027(6) 0.0071(6) -0.0010(6)
C7 0.0350(8) 0.0520(9) 0.0332(8) 0.0019(6) -0.0028(5) 0.0037(6)
C6 0.0272(7) 0.0571(9) 0.0418(9) 0.0075(6) 0.0014(6) 0.0046(7)

loop_
_atom_type_symbol
_atom_type_description
_atom_type_scat_dispersion_real
_atom_type_scat_dispersion_imag
_atom_type_scat_source
C C 0.0033 0.0016 'International Tables Vol C Tables 4.2.6.8 and 6.1.1.4'
H H 0.0000 0.0000 'International Tables Vol C Tables 4.2.6.8 and 6.1.1.4'
O O 0.0106 0.0060 'International Tables Vol C Tables 4.2.6.8 and 6.1.1.4'

loop_
_geom_angle_atom_site_label_1
_geom_angle_atom_site_label_2
_geom_angle_atom_site_label_3
_geom_angle_site_symmetry_1
_geom_angle_site_symmetry_3
_geom_angle
_geom_angle_publ_flag
C1 O1 H1 . . 109.5 ?
C7 C2 C3 . . 120.43(13) ?
C7 C2 C1 . . 120.56(13) ?
C3 C2 C1 . . 119.01(12) ?
C2 C3 C4 . . 120.53(12) ?
C2 C3 H3 . . 119.7 ?
C4 C3 H3 . . 119.7 ?
C3 C4 C5 . . 118.33(13) ?
C3 C4 C4 . 2_655 120.83(14) ?
C5 C4 C4 . 2_655 120.83(14) ?
O2 C1 O1 . . 122.97(13) ?
O2 C1 C2 . . 120.13(13) ?
O1 C1 C2 . . 116.90(12) ?
C6 C5 C4 . . 121.26(13) ?
C6 C5 H5 . . 119.4 ?
C4 C5 H5 . . 119.4 ?
C2 C7 C6 . . 119.28(14) ?
C2 C7 H7 . . 120.4 ?
C6 C7 H7 . . 120.4 ?
C5 C6 C7 . . 120.16(13) ?
C5 C6 H6 . . 119.9 ?
C7 C6 H6 . . 119.9 ?

loop_
_geom_bond_atom_site_label_1
_geom_bond_atom_site_label_2
_geom_bond_site_symmetry_2
_geom_bond_distance
_geom_bond_publ_flag
O1 C1 . 1.2837(17) ?
O1 H1 . 0.8200 ?
C2 C7 . 1.394(2) ?
C2 C3 . 1.3975(19) ?
C2 C1 . 1.490(2) ?
O2 C1 . 1.2520(18) ?
C3 C4 . 1.399(2) ?
C3 H3 . 0.9300 ?
C4 C5 . 1.400(2) ?
C4 C4 2_655 1.490(3) ?
C5 C6 . 1.388(2) ?
C5 H5 . 0.9300 ?
C7 C6 . 1.394(2) ?
C7 H7 . 0.9300 ?
C6 H6 . 0.9300 ?

loop_
_geom_hbond_atom_site_label_D
_geom_hbond_atom_site_label_H
_geom_hbond_atom_site_label_A
_geom_hbond_site_symmetry_A
_geom_hbond_distance_DH
_geom_hbond_distance_HA
_geom_hbond_distance_DA
_geom_hbond_angle_DHA
O1 H1 O2 3_666 0.82 1.82 2.6268(17) 168.7

loop_
_geom_torsion_atom_site_label_1
_geom_torsion_atom_site_label_2
_geom_torsion_atom_site_label_3
_geom_torsion_atom_site_label_4
_geom_torsion_site_symmetry_1
_geom_torsion_site_symmetry_2
_geom_torsion_site_symmetry_3
_geom_torsion_site_symmetry_4
_geom_torsion
_geom_torsion_publ_flag
C7 C2 C3 C4 . . . . -0.1(2) ?
C1 C2 C3 C4 . . . . 179.39(13) ?
C2 C3 C4 C5 . . . . 0.1(2) ?
C2 C3 C4 C4 . . . 2_655 179.53(10) ?
C7 C2 C1 O2 . . . . 174.22(14) ?
C3 C2 C1 O2 . . . . -5.3(2) ?
C7 C2 C1 O1 . . . . -5.8(2) ?
C3 C2 C1 O1 . . . . 174.69(14) ?
C3 C4 C5 C6 . . . . -0.1(2) ?
C4 C4 C5 C6 2_655 . . . -179.54(11) ?
C3 C2 C7 C6 . . . . 0.2(2) ?
C1 C2 C7 C6 . . . . -179.33(14) ?
C4 C5 C6 C7 . . . . 0.2(2) ?
C2 C7 C6 C5 . . . . -0.2(2) ?
